data_4074682
loop_
_publ_author_name
'Teo, Shihui'
'Weng, Zhiqiang'
'Hor, T. S. Andy'

_publ_section_title
;
 1,1'-P/O-Ferrocenyl Ligands in Palladium-Catalyzed Suzuki Coupling
 of Aryl Chlorides
;
_journal_coden_ASTM ORGND7
_journal_issue 5
_journal_name_full Organometallics
_journal_page_first 1199
_journal_page_last 1205
_journal_paper_doi 10.1021/om050791j
_journal_volume 25
_journal_year 2006
_chemical_formula_sum 'C38 H41 Cl2 F5 Fe I O2 P Pd'
_chemical_formula_weight 1015.73
_space_group_IT_number 14
_symmetry_cell_setting monoclinic
_symmetry_space_group_name_Hall '-P 2ybc'
_symmetry_space_group_name_H-M 'P 1 21/c 1'
_atom_sites_solution_hydrogens geom
_atom_sites_solution_primary direct
_atom_sites_solution_secondary difmap
_audit_creation_method SHELXL-97
_cell_angle_alpha 90.00
_cell_angle_beta 98.876(2)
_cell_angle_gamma 90.00
_cell_formula_units_Z 4
_cell_length_a 11.9657(8)
_cell_length_b 16.0604(11)
_cell_length_c 20.2335(14)
_cell_measurement_reflns_used 5471
_cell_measurement_temperature 223(2)
_cell_measurement_theta_max 28.17
_cell_measurement_theta_min 2.40
_cell_volume 3841.8(5)
_computing_cell_refinement 'Bruker SMART'
_computing_data_collection 'Bruker SMART'
_computing_data_reduction 'Bruker SAINT'
_computing_molecular_graphics 'Bruker SHELXTL'
_computing_publication_material 'Bruker SHELXTL'
_computing_structure_refinement 'SHELXL-97 (Sheldrick, 1997)'
_computing_structure_solution 'SHELXS-97 (Sheldrick, 1990)'
_diffrn_ambient_temperature 223(2)
_diffrn_measured_fraction_theta_full 0.999
_diffrn_measured_fraction_theta_max 0.999
_diffrn_measurement_device_type 'CCD area detector'
_diffrn_measurement_method 'phi and omega scans'
_diffrn_radiation_monochromator graphite
_diffrn_radiation_source 'fine-focus sealed tube'
_diffrn_radiation_type MoK\a
_diffrn_radiation_wavelength 0.71073
_diffrn_reflns_av_R_equivalents 0.0499
_diffrn_reflns_av_sigmaI/netI 0.0597
_diffrn_reflns_limit_h_max 15
_diffrn_reflns_limit_h_min -11
_diffrn_reflns_limit_k_max 15
_diffrn_reflns_limit_k_min -20
_diffrn_reflns_limit_l_max 26
_diffrn_reflns_limit_l_min -26
_diffrn_reflns_number 26142
_diffrn_reflns_theta_full 27.50
_diffrn_reflns_theta_max 27.50
_diffrn_reflns_theta_min 1.63
_exptl_absorpt_coefficient_mu 1.888
_exptl_absorpt_correction_T_max 0.8337
_exptl_absorpt_correction_T_min 0.6013
_exptl_absorpt_correction_type 'Sadabs, (Sheldrick 2001)'
_exptl_crystal_colour DARK
_exptl_crystal_density_diffrn 1.756
_exptl_crystal_density_meas 0
_exptl_crystal_density_method 'not measured'
_exptl_crystal_description BLOCK
_exptl_crystal_F_000 2016
_exptl_crystal_size_max 0.30
_exptl_crystal_size_mid 0.20
_exptl_crystal_size_min 0.10
_refine_diff_density_max 1.959
_refine_diff_density_min -0.820
_refine_diff_density_rms 0.167
_refine_ls_extinction_method none
_refine_ls_goodness_of_fit_ref 1.045
_refine_ls_hydrogen_treatment mixed
_refine_ls_matrix_type full
_refine_ls_number_parameters 460
_refine_ls_number_reflns 8828
_refine_ls_number_restraints 24
_refine_ls_restrained_S_all 1.044
_refine_ls_R_factor_all 0.0994
_refine_ls_R_factor_gt 0.0651
_refine_ls_shift/su_max 0.001
_refine_ls_shift/su_mean 0.000
_refine_ls_structure_factor_coef Fsqd
_refine_ls_weighting_details 'calc w=1/[\s^2^(Fo^2^)+(0.1024P)^2^+4.4362P] where P=(Fo^2^+2Fc^2^)/3'
_refine_ls_weighting_scheme calc
_refine_ls_wR_factor_gt 0.1683
_refine_ls_wR_factor_ref 0.1901
_reflns_number_gt 5914
_reflns_number_total 8828
_reflns_threshold_expression >2sigma(I)
_cod_data_source_file om050791jsi20050913_114556.cif
_cod_data_source_block 5035
_cod_depositor_comments
;
The following automatic conversions were performed:

'_symmetry_cell_setting' value 'Monoclinic' changed to 'monoclinic'
according to /home/saulius/struct/CIF-dictionaries/cif_core.dic
dictionary named 'cif_core.dic' version 2.4.1 from 2010-06-29.

Automatic conversion script
Id: cif_fix_values 1715 2011-07-08 13:25:40Z adriana 
;
_cod_original_sg_symbol_H-M P2(1)/c
_cod_database_code 4074682

loop_
_symmetry_equiv_pos_as_xyz
'x, y, z'
'-x, y+1/2, -z+1/2'
'-x, -y, -z'
'x, -y-1/2, z-1/2'

loop_
_atom_site_label
_atom_site_type_symbol
_atom_site_fract_x
_atom_site_fract_y
_atom_site_fract_z
_atom_site_U_iso_or_equiv
_atom_site_adp_type
_atom_site_occupancy
_atom_site_symmetry_multiplicity
_atom_site_calc_flag
_atom_site_refinement_flags
Pd1 Pd 0.54419(4) 0.94215(3) 0.08360(2) 0.03771(16) Uani 1 1 d .
I1 I 0.38704(4) 1.05342(3) 0.03513(2) 0.05167(17) Uani 1 1 d .
Fe1 Fe 0.73153(8) 0.72940(6) 0.28071(4) 0.0404(2) Uani 1 1 d .
P1 P 0.66979(13) 0.84211(10) 0.12595(7) 0.0334(3) Uani 1 1 d .
O1 O 0.9294(5) 0.8280(4) 0.4111(3) 0.0649(14) Uani 1 1 d .
O2 O 0.9794(4) 0.8537(3) 0.3098(3) 0.0579(13) Uani 1 1 d .
F1 F 0.3470(4) 0.8445(4) 0.1279(3) 0.0840(15) Uani 1 1 d .
F2 F 0.2422(5) 0.8487(5) 0.2330(3) 0.113(2) Uani 1 1 d .
F3 F 0.3222(5) 0.9496(4) 0.3387(3) 0.100(2) Uani 1 1 d .
F4 F 0.5037(5) 1.0466(4) 0.3305(3) 0.0904(18) Uani 1 1 d .
F5 F 0.6018(4) 1.0467(3) 0.2207(3) 0.0708(13) Uani 1 1 d .
C1 C 0.4760(6) 0.9450(4) 0.1694(4) 0.0448(16) Uani 1 1 d U
C2 C 0.3868(4) 0.8921(3) 0.1719(2) 0.0215(10) Uani 1 1 d U
C3 C 0.3336(7) 0.8967(6) 0.2297(4) 0.066(2) Uani 1 1 d U
C4 C 0.3723(8) 0.9483(6) 0.2829(4) 0.065(2) Uani 1 1 d U
C5 C 0.4640(7) 0.9976(6) 0.2793(4) 0.061(2) Uani 1 1 d .
C6 C 0.5128(6) 0.9961(4) 0.2203(3) 0.0449(15) Uani 1 1 d .
C7 C 0.9717(6) 0.7892(5) 0.3572(4) 0.0499(17) Uani 1 1 d .
C8 C 1.0109(10) 0.9267(6) 0.3477(5) 0.084(3) Uani 1 1 d .
H8A H 0.9758 0.9762 0.3249 0.101 Uiso 1 1 calc R
H8B H 1.0932 0.9339 0.3553 0.101 Uiso 1 1 calc R
C9 C 0.9668(11) 0.9117(7) 0.4132(6) 0.100(4) Uani 1 1 d .
H9A H 1.0269 0.9205 0.4513 0.120 Uiso 1 1 calc R
H9B H 0.9041 0.9496 0.4175 0.120 Uiso 1 1 calc R
C10 C 1.0886(6) 0.7512(5) 0.3811(4) 0.0570(19) Uani 1 1 d .
C11 C 1.1184(9) 0.7208(7) 0.4432(5) 0.088(3) Uani 1 1 d .
H11 H 1.0684 0.7263 0.4745 0.105 Uiso 1 1 calc R
C12 C 1.2200(11) 0.6820(8) 0.4617(7) 0.109(4) Uani 1 1 d .
H12 H 1.2388 0.6613 0.5055 0.131 Uiso 1 1 calc R
C13 C 1.2923(9) 0.6731(7) 0.4188(8) 0.108(5) Uani 1 1 d .
H13 H 1.3630 0.6483 0.4330 0.129 Uiso 1 1 calc R
C14 C 1.2654(9) 0.6996(9) 0.3540(8) 0.115(4) Uani 1 1 d .
H14 H 1.3155 0.6914 0.3231 0.138 Uiso 1 1 calc R
C15 C 1.1606(7) 0.7395(7) 0.3350(6) 0.087(3) Uani 1 1 d .
H15 H 1.1398 0.7581 0.2908 0.104 Uiso 1 1 calc R
C16 C 0.6518(5) 0.8065(4) 0.2082(3) 0.0390(14) Uani 1 1 d .
C17 C 0.5753(6) 0.7453(5) 0.2255(3) 0.0482(17) Uani 1 1 d .
H17 H 0.5342 0.7039 0.1946 0.058 Uiso 1 1 calc R
C18 C 0.5690(6) 0.7530(6) 0.2936(4) 0.059(2) Uani 1 1 d .
H18 H 0.5226 0.7179 0.3191 0.071 Uiso 1 1 calc R
C19 C 0.6402(7) 0.8180(6) 0.3200(3) 0.059(2) Uani 1 1 d .
H19 H 0.6522 0.8368 0.3672 0.071 Uiso 1 1 calc R
C20 C 0.6914(6) 0.8518(4) 0.2687(3) 0.0457(16) Uani 1 1 d .
H20 H 0.7457 0.8987 0.2731 0.055 Uiso 1 1 calc R
C21 C 0.8949(5) 0.7223(4) 0.3282(3) 0.0438(15) Uani 1 1 d .
C22 C 0.8856(6) 0.6883(5) 0.2622(3) 0.0468(16) Uani 1 1 d .
H22 H 0.9260 0.7088 0.2263 0.056 Uiso 1 1 calc R
C23 C 0.8084(6) 0.6212(4) 0.2565(4) 0.0487(16) Uani 1 1 d .
H23 H 0.7854 0.5864 0.2164 0.058 Uiso 1 1 calc R
C24 C 0.7697(6) 0.6136(5) 0.3187(4) 0.0528(18) Uani 1 1 d .
H24 H 0.7143 0.5720 0.3297 0.063 Uiso 1 1 calc R
C25 C 0.8229(6) 0.6749(5) 0.3626(3) 0.0472(17) Uani 1 1 d .
H25 H 0.8114 0.6834 0.4095 0.057 Uiso 1 1 calc R
C26 C 0.8194(5) 0.8777(4) 0.1347(3) 0.0415(14) Uani 1 1 d .
H26 H 0.8619 0.8479 0.1735 0.050 Uiso 1 1 calc R
C27 C 0.8285(6) 0.9711(5) 0.1507(4) 0.0530(18) Uani 1 1 d .
H27A H 0.7866 1.0026 0.1133 0.064 Uiso 1 1 calc R
H27B H 0.7939 0.9825 0.1906 0.064 Uiso 1 1 calc R
C28 C 0.9512(7) 1.0000(6) 0.1627(4) 0.069(2) Uani 1 1 d .
H28A H 0.9539 1.0603 0.1706 0.083 Uiso 1 1 calc R
H28B H 0.9915 0.9726 0.2027 0.083 Uiso 1 1 calc R
C29 C 1.0078(8) 0.9802(6) 0.1045(5) 0.073(3) Uani 1 1 d .
H29A H 1.0876 0.9963 0.1143 0.087 Uiso 1 1 calc R
H29B H 0.9725 1.0124 0.0656 0.087 Uiso 1 1 calc R
C30 C 0.9992(7) 0.8891(6) 0.0883(5) 0.068(2) Uani 1 1 d .
H30A H 1.0407 0.8574 0.1257 0.082 Uiso 1 1 calc R
H30B H 1.0347 0.8782 0.0486 0.082 Uiso 1 1 calc R
C31 C 0.8776(5) 0.8597(5) 0.0754(3) 0.0505(17) Uani 1 1 d .
H31A H 0.8374 0.8879 0.0358 0.061 Uiso 1 1 calc R
H31B H 0.8756 0.7997 0.0665 0.061 Uiso 1 1 calc R
C32 C 0.6528(5) 0.7532(4) 0.0678(3) 0.0402(14) Uani 1 1 d .
H32 H 0.6820 0.7725 0.0273 0.048 Uiso 1 1 calc R
C33 C 0.7209(6) 0.6756(4) 0.0907(3) 0.0472(16) Uani 1 1 d .
H33A H 0.6900 0.6493 0.1276 0.057 Uiso 1 1 calc R
H33B H 0.7997 0.6909 0.1067 0.057 Uiso 1 1 calc R
C34 C 0.7158(7) 0.6144(5) 0.0322(4) 0.063(2) Uani 1 1 d .
H34A H 0.7533 0.6390 -0.0029 0.076 Uiso 1 1 calc R
H34B H 0.7562 0.5633 0.0477 0.076 Uiso 1 1 calc R
C35 C 0.5942(8) 0.5935(6) 0.0037(5) 0.073(3) Uani 1 1 d .
H35A H 0.5934 0.5594 -0.0365 0.088 Uiso 1 1 calc R
H35B H 0.5611 0.5604 0.0365 0.088 Uiso 1 1 calc R
C36 C 0.5236(7) 0.6683(6) -0.0137(4) 0.066(2) Uani 1 1 d .
H36A H 0.4449 0.6511 -0.0273 0.079 Uiso 1 1 calc R
H36B H 0.5487 0.6964 -0.0518 0.079 Uiso 1 1 calc R
C37 C 0.5293(6) 0.7296(5) 0.0443(3) 0.0513(18) Uani 1 1 d .
H37A H 0.4972 0.7041 0.0812 0.062 Uiso 1 1 calc R
H37B H 0.4852 0.7796 0.0298 0.062 Uiso 1 1 calc R
C1S C 0.218(2) 0.6501(15) 0.1318(14) 0.285(18) Uani 1 1 d .
H1S1 H 0.2452 0.7071 0.1279 0.342 Uiso 1 1 calc R
H1S2 H 0.2513 0.6279 0.1755 0.342 Uiso 1 1 calc R
Cl1 Cl 0.2526(6) 0.5924(6) 0.0722(6) 0.296(5) Uani 1 1 d .
Cl2 Cl 0.0712(7) 0.6498(4) 0.1247(5) 0.287(5) Uani 1 1 d .

loop_
_atom_site_aniso_label
_atom_site_aniso_U_11
_atom_site_aniso_U_22
_atom_site_aniso_U_33
_atom_site_aniso_U_23
_atom_site_aniso_U_13
_atom_site_aniso_U_12
Pd1 0.0459(3) 0.0417(3) 0.0244(2) 0.00570(19) 0.00160(18) 0.0094(2)
I1 0.0595(3) 0.0632(4) 0.0328(2) 0.0146(2) 0.00888(19) 0.0240(2)
Fe1 0.0443(5) 0.0435(6) 0.0314(5) 0.0104(4) -0.0001(4) 0.0040(4)
P1 0.0414(8) 0.0329(8) 0.0245(7) 0.0032(6) 0.0003(6) 0.0024(6)
O1 0.075(4) 0.063(4) 0.056(3) -0.004(3) 0.009(3) 0.002(3)
O2 0.062(3) 0.048(3) 0.059(3) 0.011(2) -0.004(2) -0.008(2)
F1 0.076(3) 0.091(4) 0.090(4) 0.015(3) 0.028(3) -0.012(3)
F2 0.100(4) 0.133(6) 0.117(5) 0.018(4) 0.048(4) -0.035(4)
F3 0.117(5) 0.132(6) 0.064(3) 0.018(3) 0.052(3) 0.024(4)
F4 0.123(5) 0.095(5) 0.054(3) -0.025(3) 0.018(3) 0.014(3)
F5 0.079(3) 0.068(3) 0.065(3) -0.014(2) 0.012(2) -0.004(2)
C1 0.051(4) 0.037(4) 0.044(4) 0.008(3) 0.000(3) 0.016(3)
C2 0.021(2) 0.030(3) 0.015(2) 0.015(2) 0.0065(17) 0.0087(19)
C3 0.069(5) 0.065(5) 0.066(5) 0.013(4) 0.015(4) -0.003(4)
C4 0.074(5) 0.072(5) 0.055(4) 0.016(4) 0.028(4) 0.012(4)
C5 0.083(6) 0.065(6) 0.034(4) 0.000(4) 0.009(4) 0.026(4)
C6 0.046(4) 0.040(4) 0.047(4) 0.001(3) 0.003(3) 0.008(3)
C7 0.053(4) 0.045(4) 0.049(4) 0.006(3) -0.001(3) 0.003(3)
C8 0.117(8) 0.056(6) 0.077(7) -0.001(5) 0.004(6) -0.014(5)
C9 0.151(11) 0.052(6) 0.096(8) -0.022(6) 0.013(7) -0.015(6)
C10 0.050(4) 0.049(5) 0.066(5) -0.001(4) -0.012(4) -0.005(3)
C11 0.090(7) 0.089(8) 0.071(6) 0.014(5) -0.028(5) 0.012(6)
C12 0.092(8) 0.108(10) 0.109(9) 0.015(8) -0.039(7) 0.021(7)
C13 0.063(6) 0.067(7) 0.172(13) -0.021(8) -0.049(7) 0.007(5)
C14 0.058(6) 0.109(10) 0.174(14) -0.001(9) 0.006(7) 0.004(6)
C15 0.054(5) 0.095(8) 0.109(8) 0.023(6) 0.006(5) 0.005(5)
C16 0.039(3) 0.046(4) 0.029(3) 0.006(3) -0.003(2) 0.009(3)
C17 0.046(4) 0.059(5) 0.038(4) 0.012(3) 0.000(3) 0.006(3)
C18 0.053(4) 0.084(6) 0.041(4) 0.025(4) 0.013(3) 0.012(4)
C19 0.069(5) 0.083(6) 0.024(3) 0.005(4) 0.006(3) 0.022(4)
C20 0.057(4) 0.042(4) 0.036(3) 0.004(3) 0.000(3) 0.015(3)
C21 0.045(3) 0.043(4) 0.042(4) 0.009(3) 0.002(3) 0.004(3)
C22 0.048(4) 0.048(4) 0.043(4) 0.010(3) 0.003(3) 0.012(3)
C23 0.056(4) 0.036(4) 0.049(4) -0.001(3) -0.006(3) 0.004(3)
C24 0.051(4) 0.049(4) 0.055(4) 0.018(4) -0.004(3) -0.002(3)
C25 0.051(4) 0.054(4) 0.034(3) 0.018(3) -0.002(3) 0.003(3)
C26 0.043(3) 0.042(4) 0.038(3) 0.005(3) -0.001(3) 0.000(3)
C27 0.058(4) 0.042(4) 0.058(5) -0.001(3) 0.005(3) -0.002(3)
C28 0.077(6) 0.062(6) 0.066(5) -0.013(4) 0.007(4) -0.027(4)
C29 0.075(6) 0.065(6) 0.082(6) -0.015(5) 0.023(5) -0.029(4)
C30 0.061(5) 0.064(6) 0.082(6) -0.008(5) 0.018(4) -0.012(4)
C31 0.047(4) 0.055(5) 0.050(4) -0.007(3) 0.007(3) 0.001(3)
C32 0.050(4) 0.040(4) 0.030(3) -0.002(3) 0.004(3) 0.000(3)
C33 0.065(4) 0.034(4) 0.042(4) 0.003(3) 0.004(3) 0.004(3)
C34 0.089(6) 0.049(5) 0.053(5) -0.009(4) 0.014(4) -0.001(4)
C35 0.103(7) 0.058(6) 0.060(5) -0.026(4) 0.016(5) -0.021(5)
C36 0.070(5) 0.076(6) 0.049(4) -0.014(4) -0.002(4) -0.018(4)
C37 0.059(4) 0.059(5) 0.033(3) -0.007(3) -0.002(3) -0.005(3)
C1S 0.26(2) 0.25(3) 0.41(4) -0.23(3) 0.24(3) -0.13(2)
Cl1 0.171(6) 0.235(8) 0.500(16) -0.035(9) 0.108(8) 0.007(5)
Cl2 0.333(9) 0.129(5) 0.465(12) -0.012(6) 0.273(9) 0.014(5)

loop_
_atom_type_symbol
_atom_type_description
_atom_type_scat_dispersion_real
_atom_type_scat_dispersion_imag
_atom_type_scat_source
C C 0.0033 0.0016 'International Tables Vol C Tables 4.2.6.8 and 6.1.1.4'
H H 0.0000 0.0000 'International Tables Vol C Tables 4.2.6.8 and 6.1.1.4'
O O 0.0106 0.0060 'International Tables Vol C Tables 4.2.6.8 and 6.1.1.4'
F F 0.0171 0.0103 'International Tables Vol C Tables 4.2.6.8 and 6.1.1.4'
P P 0.1023 0.0942 'International Tables Vol C Tables 4.2.6.8 and 6.1.1.4'
Fe Fe 0.3463 0.8444 'International Tables Vol C Tables 4.2.6.8 and 6.1.1.4'
Pd Pd -0.9988 1.0072 'International Tables Vol C Tables 4.2.6.8 and 6.1.1.4'
I I -0.4742 1.8119 'International Tables Vol C Tables 4.2.6.8 and 6.1.1.4'
Cl Cl 0.1484 0.1585 'International Tables Vol C Tables 4.2.6.8 and 6.1.1.4'

loop_
_geom_angle_atom_site_label_1
_geom_angle_atom_site_label_2
_geom_angle_atom_site_label_3
_geom_angle
_geom_angle_site_symmetry_1
_geom_angle_site_symmetry_3
C1 Pd1 P1 91.34(17) . .
C1 Pd1 I1 173.73(18) . 3_675
P1 Pd1 I1 94.62(4) . 3_675
C1 Pd1 I1 86.88(17) . .
P1 Pd1 I1 176.62(5) . .
I1 Pd1 I1 87.061(19) 3_675 .
Pd1 I1 Pd1 92.939(19) 3_675 .
C20 Fe1 C19 40.2(3) . .
C20 Fe1 C24 164.7(3) . .
C19 Fe1 C24 126.5(3) . .
C20 Fe1 C25 127.0(3) . .
C19 Fe1 C25 103.7(3) . .
C24 Fe1 C25 40.5(3) . .
C20 Fe1 C18 67.8(3) . .
C19 Fe1 C18 40.3(3) . .
C24 Fe1 C18 106.5(3) . .
C25 Fe1 C18 112.3(3) . .
C20 Fe1 C17 68.5(3) . .
C19 Fe1 C17 67.9(3) . .
C24 Fe1 C17 117.0(3) . .
C25 Fe1 C17 146.2(3) . .
C18 Fe1 C17 40.1(3) . .
C20 Fe1 C16 41.4(3) . .
C19 Fe1 C16 68.7(3) . .
C24 Fe1 C16 151.4(3) . .
C25 Fe1 C16 168.1(3) . .
C18 Fe1 C16 68.3(3) . .
C17 Fe1 C16 40.8(3) . .
C20 Fe1 C21 107.6(3) . .
C19 Fe1 C21 112.9(3) . .
C24 Fe1 C21 68.2(3) . .
C25 Fe1 C21 40.4(3) . .
C18 Fe1 C21 144.4(3) . .
C17 Fe1 C21 173.4(3) . .
C16 Fe1 C21 132.8(3) . .
C20 Fe1 C22 119.6(3) . .
C19 Fe1 C22 148.5(3) . .
C24 Fe1 C22 67.6(3) . .
C25 Fe1 C22 67.9(3) . .
C18 Fe1 C22 171.2(3) . .
C17 Fe1 C22 135.7(3) . .
C16 Fe1 C22 113.5(3) . .
C21 Fe1 C22 40.9(3) . .
C20 Fe1 C23 153.5(3) . .
C19 Fe1 C23 166.3(3) . .
C24 Fe1 C23 40.3(3) . .
C25 Fe1 C23 68.1(3) . .
C18 Fe1 C23 131.1(3) . .
C17 Fe1 C23 112.4(3) . .
C16 Fe1 C23 121.1(3) . .
C21 Fe1 C23 68.6(3) . .
C22 Fe1 C23 40.2(3) . .
C16 P1 C32 109.0(3) . .
C16 P1 C26 105.0(3) . .
C32 P1 C26 108.0(3) . .
C16 P1 Pd1 113.9(2) . .
C32 P1 Pd1 107.8(2) . .
C26 P1 Pd1 112.9(2) . .
C9 O1 C7 107.0(7) . .
C8 O2 C7 106.1(6) . .
C6 C1 C2 121.3(7) . .
C6 C1 Pd1 123.0(6) . .
C2 C1 Pd1 115.7(5) . .
F1 C2 C1 125.8(5) . .
F1 C2 C3 117.5(6) . .
C1 C2 C3 116.6(6) . .
F2 C3 C4 118.8(8) . .
F2 C3 C2 118.9(8) . .
C4 C3 C2 122.3(7) . .
F3 C4 C5 119.9(9) . .
F3 C4 C3 121.3(8) . .
C5 C4 C3 118.9(7) . .
F4 C5 C4 119.7(7) . .
F4 C5 C6 121.7(8) . .
C4 C5 C6 118.6(8) . .
C1 C6 F5 123.0(7) . .
C1 C6 C5 122.1(7) . .
F5 C6 C5 114.8(7) . .
O1 C7 O2 105.4(6) . .
O1 C7 C21 110.6(6) . .
O2 C7 C21 111.3(6) . .
O1 C7 C10 110.4(6) . .
O2 C7 C10 110.6(6) . .
C21 C7 C10 108.5(6) . .
O2 C8 C9 103.9(7) . .
O1 C9 C8 106.0(8) . .
C11 C10 C15 118.7(9) . .
C11 C10 C7 122.5(8) . .
C15 C10 C7 118.4(7) . .
C10 C11 C12 121.3(12) . .
C13 C12 C11 120.8(12) . .
C12 C13 C14 120.9(11) . .
C13 C14 C15 118.1(12) . .
C10 C15 C14 120.0(11) . .
C17 C16 C20 106.2(6) . .
C17 C16 P1 128.3(5) . .
C20 C16 P1 123.7(5) . .
C17 C16 Fe1 69.6(4) . .
C20 C16 Fe1 68.8(3) . .
P1 C16 Fe1 138.3(3) . .
C18 C17 C16 108.5(7) . .
C18 C17 Fe1 69.9(4) . .
C16 C17 Fe1 69.6(4) . .
C17 C18 C19 108.7(7) . .
C17 C18 Fe1 70.1(4) . .
C19 C18 Fe1 69.6(4) . .
C20 C19 C18 108.5(6) . .
C20 C19 Fe1 69.9(4) . .
C18 C19 Fe1 70.2(5) . .
C19 C20 C16 108.2(7) . .
C19 C20 Fe1 70.0(4) . .
C16 C20 Fe1 69.7(4) . .
C25 C21 C22 106.8(6) . .
C25 C21 C7 126.0(6) . .
C22 C21 C7 127.1(6) . .
C25 C21 Fe1 69.5(4) . .
C22 C21 Fe1 69.6(4) . .
C7 C21 Fe1 129.6(5) . .
C23 C22 C21 108.8(6) . .
C23 C22 Fe1 70.4(4) . .
C21 C22 Fe1 69.4(4) . .
C24 C23 C22 107.1(6) . .
C24 C23 Fe1 69.0(4) . .
C22 C23 Fe1 69.4(4) . .
C25 C24 C23 108.8(6) . .
C25 C24 Fe1 69.8(4) . .
C23 C24 Fe1 70.7(4) . .
C24 C25 C21 108.5(6) . .
C24 C25 Fe1 69.8(4) . .
C21 C25 Fe1 70.1(4) . .
C31 C26 C27 109.2(6) . .
C31 C26 P1 114.9(4) . .
C27 C26 P1 110.8(5) . .
C28 C27 C26 111.5(6) . .
C29 C28 C27 110.8(7) . .
C28 C29 C30 111.0(7) . .
C29 C30 C31 111.9(7) . .
C26 C31 C30 110.6(6) . .
C33 C32 C37 109.8(6) . .
C33 C32 P1 116.1(4) . .
C37 C32 P1 113.4(5) . .
C32 C33 C34 109.6(6) . .
C35 C34 C33 111.0(7) . .
C36 C35 C34 112.9(7) . .
C35 C36 C37 112.7(7) . .
C36 C37 C32 109.0(6) . .
Cl1 C1S Cl2 108.0(13) . .

loop_
_geom_bond_atom_site_label_1
_geom_bond_atom_site_label_2
_geom_bond_distance
_geom_bond_site_symmetry_2
Pd1 C1 2.031(7) .
Pd1 P1 2.2753(16) .
Pd1 I1 2.6577(6) 3_675
Pd1 I1 2.6687(6) .
I1 Pd1 2.6577(6) 3_675
Fe1 C20 2.029(7) .
Fe1 C19 2.030(8) .
Fe1 C24 2.037(7) .
Fe1 C25 2.037(6) .
Fe1 C18 2.038(7) .
Fe1 C17 2.041(7) .
Fe1 C16 2.041(6) .
Fe1 C21 2.045(6) .
Fe1 C22 2.047(7) .
Fe1 C23 2.059(7) .
P1 C16 1.803(6) .
P1 C32 1.841(6) .
P1 C26 1.862(6) .
O1 C9 1.415(11) .
O1 C7 1.416(9) .
O2 C8 1.420(10) .
O2 C7 1.424(8) .
F1 C2 1.214(7) .
F2 C3 1.348(10) .
F3 C4 1.359(9) .
F4 C5 1.329(10) .
F5 C6 1.338(8) .
C1 C6 1.337(10) .
C1 C2 1.371(9) .
C2 C3 1.418(10) .
C3 C4 1.381(13) .
C4 C5 1.364(13) .
C5 C6 1.407(10) .
C7 C21 1.475(10) .
C7 C10 1.534(10) .
C8 C9 1.520(16) .
C10 C11 1.343(12) .
C10 C15 1.378(13) .
C11 C12 1.365(14) .
C12 C13 1.325(18) .
C13 C14 1.367(18) .
C14 C15 1.407(14) .
C16 C17 1.423(10) .
C16 C20 1.440(9) .
C17 C18 1.397(10) .
C18 C19 1.400(12) .
C19 C20 1.394(10) .
C21 C25 1.411(9) .
C21 C22 1.431(10) .
C22 C23 1.412(10) .
C23 C24 1.412(10) .
C24 C25 1.410(10) .
C26 C31 1.506(9) .
C26 C27 1.535(10) .
C27 C28 1.523(10) .
C28 C29 1.481(12) .
C29 C30 1.499(12) .
C30 C31 1.515(10) .
C32 C33 1.521(9) .
C32 C37 1.529(9) .
C33 C34 1.531(10) .
C34 C35 1.518(12) .
C35 C36 1.479(13) .
C36 C37 1.525(10) .
C1S Cl1 1.627(17) .
C1S Cl2 1.74(2) .
